data_7047122
loop_
_publ_author_name
'Sekiguchi, Yoshiya'
'Meng, Fanqiang'
'Tanaka, Hiromasa'
'Eizawa, Aya'
'Arashiba, Kazuya'
'Nakajima, Kazunari'
'Yoshizawa, Kazunari'
'Nishibayashi, Yoshiaki'

_publ_section_title
;
 Synthesis and reactivity of titanium- and zirconium-dinitrogen complexes
 bearing anionic pyrrole-based PNP-type pincer ligands.
;
_journal_issue 33
_journal_name_full 'Dalton transactions (Cambridge, England : 2003)'
_journal_page_first 11322
_journal_page_last 11326
_journal_paper_doi 10.1039/c8dt02739k
_journal_volume 47
_journal_year 2018
_chemical_absolute_configuration 'CHOOSE rm ad rmad syn or unk'
_chemical_formula_moiety 'C54 H94 N4 P4 Ti2'
_chemical_formula_sum 'C54 H94 N4 P4 Ti2'
_chemical_formula_weight 1019.06
_space_group_crystal_system orthorhombic
_space_group_IT_number 19
_space_group_name_Hall 'P 2ac 2ab'
_space_group_name_H-M_alt 'P 21 21 21'
_symmetry_space_group_name_Hall 'P 2ac 2ab'
_symmetry_space_group_name_H-M 'P 21 21 21'
_atom_sites_solution_hydrogens geom
_atom_sites_solution_primary direct
_atom_sites_solution_secondary difmap
_audit_update_record
;
2018-06-06 deposited with the CCDC.
2018-07-25 downloaded from the CCDC.
;
_cell_angle_alpha 90.0000
_cell_angle_beta 90.0000
_cell_angle_gamma 90.0000
_cell_formula_units_Z 4
_cell_length_a 12.9662(3)
_cell_length_b 22.1194(4)
_cell_length_c 22.1259(4)
_cell_measurement_reflns_used 53470
_cell_measurement_temperature 183
_cell_measurement_theta_max 27.46
_cell_measurement_theta_min 1.82
_cell_volume 6345.8(2)
_computing_cell_refinement 'RAPID AUTO'
_computing_data_collection 'RAPID AUTO (Rigaku, ????)'
_computing_data_reduction 'RAPID AUTO'
_computing_molecular_graphics 'CrystalStructure 4.2'
_computing_publication_material 'CrystalStructure 4.2 (Rigaku, 2017)'
_computing_structure_refinement 'SHELXL Version 2016/6 (Sheldrick, 2008)'
_computing_structure_solution SIR97
_diffrn_ambient_temperature 183
_diffrn_detector_area_resol_mean 10.000
_diffrn_measured_fraction_theta_full 0.999
_diffrn_measured_fraction_theta_max 0.999
_diffrn_measurement_device_type 'Rigaku R-AXIS RAPID'
_diffrn_measurement_method \w
_diffrn_radiation_type 'Mo K\a'
_diffrn_radiation_wavelength 0.71075
_diffrn_reflns_av_R_equivalents 0.0546
_diffrn_reflns_Laue_measured_fraction_full 0.999
_diffrn_reflns_Laue_measured_fraction_max 0.999
_diffrn_reflns_limit_h_max 16
_diffrn_reflns_limit_h_min -16
_diffrn_reflns_limit_k_max 25
_diffrn_reflns_limit_k_min -28
_diffrn_reflns_limit_l_max 28
_diffrn_reflns_limit_l_min -28
_diffrn_reflns_number 62392
_diffrn_reflns_point_group_measured_fraction_full 0.999
_diffrn_reflns_point_group_measured_fraction_max 0.999
_diffrn_reflns_theta_full 25.242
_diffrn_reflns_theta_max 27.458
_diffrn_reflns_theta_min 2.058
_diffrn_standards_number 0
_exptl_absorpt_coefficient_mu 0.386
_exptl_absorpt_correction_T_max 0.930
_exptl_absorpt_correction_T_min 0.814
_exptl_absorpt_correction_type multi-scan
_exptl_absorpt_process_details 'ABSCOR (Rigaku, 1995)'
_exptl_crystal_colour black
_exptl_crystal_density_diffrn 1.067
_exptl_crystal_density_method 'not measured'
_exptl_crystal_description prism
_exptl_crystal_F_000 2200.00
_exptl_crystal_size_max 0.477
_exptl_crystal_size_mid 0.230
_exptl_crystal_size_min 0.188
_refine_diff_density_max 0.27
_refine_diff_density_min -0.17
_refine_ls_abs_structure_details
;
 No quotients, so Flack parameter determined by classical intensity fit
;
_refine_ls_abs_structure_Flack 0.00000
_refine_ls_extinction_method none
_refine_ls_goodness_of_fit_ref 1.022
_refine_ls_hydrogen_treatment constr
_refine_ls_number_parameters 602
_refine_ls_number_reflns 14499
_refine_ls_number_restraints 0
_refine_ls_R_factor_all 0.0465
_refine_ls_R_factor_gt 0.0375
_refine_ls_shift/su_max 0.001
_refine_ls_structure_factor_coef Fsqd
_refine_ls_weighting_details 'w = 1/[\s^2^(Fo^2^)+(0.0364P)^2^] where P=(Fo^2^+2Fc^2^)/3'
_refine_ls_weighting_scheme calc
_refine_ls_wR_factor_gt 0.0694
_refine_ls_wR_factor_ref 0.0715
_reflns_Friedel_coverage 0.828
_reflns_Friedel_fraction_full 1.000
_reflns_Friedel_fraction_max 0.999
_reflns_number_gt 12772
_reflns_number_total 14499
_reflns_threshold_expression F^2^>2.0\s(F^2^)
_cod_data_source_file c8dt02739k2.cif
_cod_data_source_block 20171203Ti2PNP2Cp2N2
_cod_depositor_comments 'Adding full bibliography for 7047117--7047122.cif.'
_cod_database_code 7047122

loop_
_space_group_symop_id
_space_group_symop_operation_xyz
1 +X,+Y,+Z
2 1/2-X,-Y,1/2+Z
3 1/2+X,1/2-Y,-Z
4 -X,1/2+Y,1/2-Z

loop_
_atom_site_label
_atom_site_type_symbol
_atom_site_fract_x
_atom_site_fract_y
_atom_site_fract_z
_atom_site_U_iso_or_equiv
_atom_site_adp_type
_atom_site_occupancy
_atom_site_site_symmetry_order
_atom_site_calc_flag
_atom_site_refinement_flags_posn
_atom_site_refinement_flags_adp
Ti1 Ti 0.17767(3) 0.59688(2) 0.39660(2) 0.02462(10) Uani 1 1 d . .
Ti2 Ti 0.42899(3) 0.44894(2) 0.43606(2) 0.02237(10) Uani 1 1 d . .
P1 P 0.19815(5) 0.63328(3) 0.27963(3) 0.02642(15) Uani 1 1 d . .
P2 P 0.18996(5) 0.65450(3) 0.52663(3) 0.02474(14) Uani 1 1 d . .
P3 P 0.60971(5) 0.49023(3) 0.39256(3) 0.02248(14) Uani 1 1 d . .
P4 P 0.27345(6) 0.33826(3) 0.41083(3) 0.03162(17) Uani 1 1 d . .
N1 N 0.21492(15) 0.69103(9) 0.39574(8) 0.0228(4) Uani 1 1 d . .
N2 N 0.47857(17) 0.38708(9) 0.36760(9) 0.0265(5) Uani 1 1 d . .
N3 N 0.29652(15) 0.55345(9) 0.39666(9) 0.0250(4) Uani 1 1 d . .
N4 N 0.35485(15) 0.50887(9) 0.40137(9) 0.0235(4) Uani 1 1 d . .
C1 C 0.3083(2) 0.68175(12) 0.29882(10) 0.0293(6) Uani 1 1 d . .
H1A H 0.369042 0.657075 0.310113 0.035 Uiso 1 1 calc R U
H1B H 0.327050 0.708024 0.264297 0.035 Uiso 1 1 calc R U
C2 C 0.2720(2) 0.71879(12) 0.35143(10) 0.0269(6) Uani 1 1 d . .
C3 C 0.2780(2) 0.77984(12) 0.36151(12) 0.0364(7) Uani 1 1 d . .
H3 H 0.312119 0.808867 0.336975 0.044 Uiso 1 1 calc R U
C4 C 0.2233(2) 0.79102(12) 0.41571(11) 0.0344(7) Uani 1 1 d . .
H4 H 0.214269 0.829088 0.434857 0.041 Uiso 1 1 calc R U
C5 C 0.1862(2) 0.73675(11) 0.43524(10) 0.0257(5) Uani 1 1 d . .
C6 C 0.1296(2) 0.72114(11) 0.49178(11) 0.0262(6) Uani 1 1 d . .
H6A H 0.056498 0.712407 0.482361 0.031 Uiso 1 1 calc R U
H6B H 0.131961 0.755680 0.520208 0.031 Uiso 1 1 calc R U
C7 C 0.1004(2) 0.68920(14) 0.24691(12) 0.0367(7) Uani 1 1 d . .
C8 C 0.0222(3) 0.65612(16) 0.20654(14) 0.0521(9) Uani 1 1 d . .
H8A H 0.055951 0.643530 0.168974 0.063 Uiso 1 1 calc R U
H8B H -0.035281 0.683320 0.197094 0.063 Uiso 1 1 calc R U
H8C H -0.004050 0.620429 0.227811 0.063 Uiso 1 1 calc R U
C9 C 0.1514(3) 0.74064(15) 0.21088(14) 0.0506(9) Uani 1 1 d . .
H9A H 0.097990 0.767313 0.194447 0.061 Uiso 1 1 calc R U
H9B H 0.191936 0.723503 0.177645 0.061 Uiso 1 1 calc R U
H9C H 0.196853 0.763858 0.237608 0.061 Uiso 1 1 calc R U
C10 C 0.0397(2) 0.71872(14) 0.29898(12) 0.0409(7) Uani 1 1 d . .
H10A H 0.006061 0.687229 0.323082 0.049 Uiso 1 1 calc R U
H10B H -0.012607 0.745986 0.282323 0.049 Uiso 1 1 calc R U
H10C H 0.087199 0.741724 0.324660 0.049 Uiso 1 1 calc R U
C11 C 0.2490(2) 0.58233(13) 0.21762(11) 0.0338(6) Uani 1 1 d . .
C12 C 0.3420(2) 0.54912(15) 0.24464(13) 0.0438(8) Uani 1 1 d . .
H12A H 0.322099 0.530320 0.283001 0.053 Uiso 1 1 calc R U
H12B H 0.398054 0.578006 0.251734 0.053 Uiso 1 1 calc R U
H12C H 0.365407 0.517829 0.216432 0.053 Uiso 1 1 calc R U
C13 C 0.1685(3) 0.53462(14) 0.19964(13) 0.0460(8) Uani 1 1 d . .
H13A H 0.199754 0.505531 0.171708 0.055 Uiso 1 1 calc R U
H13B H 0.109970 0.554498 0.179877 0.055 Uiso 1 1 calc R U
H13C H 0.144430 0.513411 0.235881 0.055 Uiso 1 1 calc R U
C14 C 0.2850(3) 0.61670(15) 0.16175(12) 0.0470(8) Uani 1 1 d . .
H14A H 0.332552 0.648915 0.173873 0.056 Uiso 1 1 calc R U
H14B H 0.225227 0.634433 0.141221 0.056 Uiso 1 1 calc R U
H14C H 0.320300 0.588830 0.134227 0.056 Uiso 1 1 calc R U
C15 C 0.1055(2) 0.64431(13) 0.59644(12) 0.0362(7) Uani 1 1 d . .
C16 C -0.0075(2) 0.64209(15) 0.57674(13) 0.0448(8) Uani 1 1 d . .
H16A H -0.029135 0.682268 0.563047 0.054 Uiso 1 1 calc R U
H16B H -0.050432 0.629517 0.610949 0.054 Uiso 1 1 calc R U
H16C H -0.015295 0.613058 0.543595 0.054 Uiso 1 1 calc R U
C17 C 0.1155(3) 0.69521(15) 0.64325(13) 0.0485(8) Uani 1 1 d . .
H17A H 0.186406 0.696505 0.658546 0.058 Uiso 1 1 calc R U
H17B H 0.067956 0.687641 0.676838 0.058 Uiso 1 1 calc R U
H17C H 0.098522 0.733974 0.624254 0.058 Uiso 1 1 calc R U
C18 C 0.1318(3) 0.58365(14) 0.62724(14) 0.0487(8) Uani 1 1 d . .
H18A H 0.202854 0.584904 0.642320 0.058 Uiso 1 1 calc R U
H18B H 0.124841 0.550724 0.597892 0.058 Uiso 1 1 calc R U
H18C H 0.084453 0.576805 0.661070 0.058 Uiso 1 1 calc R U
C19 C 0.3226(2) 0.68279(11) 0.55055(11) 0.0310(6) Uani 1 1 d . .
C20 C 0.3269(2) 0.75019(12) 0.56788(13) 0.0382(7) Uani 1 1 d . .
H20A H 0.279333 0.757874 0.601411 0.046 Uiso 1 1 calc R U
H20B H 0.306981 0.774856 0.532995 0.046 Uiso 1 1 calc R U
H20C H 0.397256 0.760707 0.580246 0.046 Uiso 1 1 calc R U
C21 C 0.3661(2) 0.64539(13) 0.60266(13) 0.0407(7) Uani 1 1 d . .
H21A H 0.326306 0.653548 0.639443 0.049 Uiso 1 1 calc R U
H21B H 0.438415 0.656313 0.609317 0.049 Uiso 1 1 calc R U
H21C H 0.361326 0.602320 0.592672 0.049 Uiso 1 1 calc R U
C22 C 0.3944(2) 0.67390(13) 0.49566(12) 0.0333(6) Uani 1 1 d . .
H22A H 0.388945 0.632133 0.481235 0.040 Uiso 1 1 calc R U
H22B H 0.465740 0.682252 0.507610 0.040 Uiso 1 1 calc R U
H22C H 0.374014 0.701669 0.463279 0.040 Uiso 1 1 calc R U
C23 C 0.0109(2) 0.56634(14) 0.36111(14) 0.0392(7) Uani 1 1 d . .
H23 H -0.019007 0.586002 0.327197 0.047 Uiso 1 1 calc R U
C24 C -0.0007(2) 0.58388(13) 0.42204(14) 0.0369(7) Uani 1 1 d . .
H24 H -0.039123 0.617387 0.436687 0.044 Uiso 1 1 calc R U
C25 C 0.0557(2) 0.54211(13) 0.45700(13) 0.0367(7) Uani 1 1 d . .
H25 H 0.062003 0.542703 0.499779 0.044 Uiso 1 1 calc R U
C26 C 0.1007(2) 0.49994(13) 0.41864(14) 0.0381(7) Uani 1 1 d . .
H26 H 0.142264 0.466706 0.430731 0.046 Uiso 1 1 calc R U
C27 C 0.0743(2) 0.51480(13) 0.35912(14) 0.0393(7) Uani 1 1 d . .
H27 H 0.095401 0.493835 0.323747 0.047 Uiso 1 1 calc R U
C28 C 0.5743(2) 0.46823(12) 0.31520(11) 0.0291(6) Uani 1 1 d . .
H28A H 0.518085 0.494277 0.299743 0.035 Uiso 1 1 calc R U
H28B H 0.634385 0.471851 0.287834 0.035 Uiso 1 1 calc R U
C29 C 0.5395(2) 0.40405(13) 0.31920(11) 0.0311(6) Uani 1 1 d . .
C30 C 0.5631(2) 0.35487(14) 0.28405(13) 0.0445(8) Uani 1 1 d . .
H30 H 0.603907 0.354677 0.248386 0.053 Uiso 1 1 calc R U
C31 C 0.5147(3) 0.30442(14) 0.31147(14) 0.0472(8) Uani 1 1 d . .
H31 H 0.517036 0.263788 0.297622 0.057 Uiso 1 1 calc R U
C32 C 0.4640(2) 0.32503(13) 0.36149(13) 0.0363(7) Uani 1 1 d . .
C33 C 0.3918(2) 0.29298(12) 0.40337(13) 0.0361(7) Uani 1 1 d . .
H33A H 0.424527 0.287737 0.443439 0.043 Uiso 1 1 calc R U
H33B H 0.374914 0.252484 0.387077 0.043 Uiso 1 1 calc R U
C34 C 0.6416(2) 0.57336(11) 0.38665(12) 0.0280(6) Uani 1 1 d . .
C35 C 0.5459(2) 0.60466(13) 0.35991(15) 0.0424(7) Uani 1 1 d . .
H35A H 0.538508 0.593276 0.317326 0.051 Uiso 1 1 calc R U
H35B H 0.553989 0.648601 0.363043 0.051 Uiso 1 1 calc R U
H35C H 0.484413 0.592041 0.382326 0.051 Uiso 1 1 calc R U
C36 C 0.6601(3) 0.60092(14) 0.44958(13) 0.0457(8) Uani 1 1 d . .
H36A H 0.721823 0.582774 0.467605 0.055 Uiso 1 1 calc R U
H36B H 0.600345 0.592866 0.475472 0.055 Uiso 1 1 calc R U
H36C H 0.669968 0.644681 0.445749 0.055 Uiso 1 1 calc R U
C37 C 0.7327(2) 0.58774(13) 0.34587(14) 0.0402(7) Uani 1 1 d . .
H37A H 0.738323 0.631630 0.340770 0.048 Uiso 1 1 calc R U
H37B H 0.722380 0.568693 0.306342 0.048 Uiso 1 1 calc R U
H37C H 0.796178 0.572179 0.364212 0.048 Uiso 1 1 calc R U
C38 C 0.7324(2) 0.44508(13) 0.40741(13) 0.0341(6) Uani 1 1 d . .
C39 C 0.7938(2) 0.47345(14) 0.45952(14) 0.0466(8) Uani 1 1 d . .
H39A H 0.822714 0.512224 0.446391 0.056 Uiso 1 1 calc R U
H39B H 0.849888 0.446204 0.471326 0.056 Uiso 1 1 calc R U
H39C H 0.747971 0.480048 0.494121 0.056 Uiso 1 1 calc R U
C40 C 0.8020(2) 0.43928(14) 0.35175(16) 0.0488(8) Uani 1 1 d . .
H40A H 0.822062 0.479653 0.337806 0.059 Uiso 1 1 calc R U
H40B H 0.764496 0.418334 0.319488 0.059 Uiso 1 1 calc R U
H40C H 0.863852 0.416156 0.362344 0.059 Uiso 1 1 calc R U
C41 C 0.7026(2) 0.38037(12) 0.42634(14) 0.0409(7) Uani 1 1 d . .
H41A H 0.764598 0.358361 0.438947 0.049 Uiso 1 1 calc R U
H41B H 0.670642 0.359505 0.392059 0.049 Uiso 1 1 calc R U
H41C H 0.653704 0.382091 0.460053 0.049 Uiso 1 1 calc R U
C42 C 0.2149(2) 0.33453(13) 0.33210(12) 0.0363(7) Uani 1 1 d . .
C43 C 0.2634(2) 0.38651(13) 0.29543(12) 0.0396(7) Uani 1 1 d . .
H43A H 0.228776 0.389742 0.256198 0.048 Uiso 1 1 calc R U
H43B H 0.336915 0.378286 0.289127 0.048 Uiso 1 1 calc R U
H43C H 0.255457 0.424552 0.317647 0.048 Uiso 1 1 calc R U
C44 C 0.0990(2) 0.34744(15) 0.33510(15) 0.0487(8) Uani 1 1 d . .
H44A H 0.072116 0.353092 0.294098 0.058 Uiso 1 1 calc R U
H44B H 0.087089 0.384204 0.358805 0.058 Uiso 1 1 calc R U
H44C H 0.063751 0.313302 0.354307 0.058 Uiso 1 1 calc R U
C45 C 0.2329(3) 0.27509(14) 0.29819(14) 0.0457(8) Uani 1 1 d . .
H45A H 0.203857 0.241521 0.321543 0.055 Uiso 1 1 calc R U
H45B H 0.307169 0.268712 0.292785 0.055 Uiso 1 1 calc R U
H45C H 0.199360 0.276993 0.258560 0.055 Uiso 1 1 calc R U
C46 C 0.1923(3) 0.29008(13) 0.46419(13) 0.0432(7) Uani 1 1 d . .
C47 C 0.2578(3) 0.27487(15) 0.51946(13) 0.0575(10) Uani 1 1 d . .
H47A H 0.289669 0.311875 0.535090 0.069 Uiso 1 1 calc R U
H47B H 0.311785 0.246061 0.507990 0.069 Uiso 1 1 calc R U
H47C H 0.214004 0.256910 0.550771 0.069 Uiso 1 1 calc R U
C48 C 0.0982(3) 0.32762(17) 0.48617(16) 0.0632(10) Uani 1 1 d . .
H48A H 0.050474 0.333899 0.452417 0.076 Uiso 1 1 calc R U
H48B H 0.122007 0.366867 0.501283 0.076 Uiso 1 1 calc R U
H48C H 0.062882 0.305786 0.518664 0.076 Uiso 1 1 calc R U
C49 C 0.1533(3) 0.22994(15) 0.43796(16) 0.0568(9) Uani 1 1 d . .
H49A H 0.106236 0.238061 0.404295 0.068 Uiso 1 1 calc R U
H49B H 0.116881 0.207260 0.469444 0.068 Uiso 1 1 calc R U
H49C H 0.212084 0.206150 0.423427 0.068 Uiso 1 1 calc R U
C50 C 0.5156(2) 0.44545(15) 0.53314(11) 0.0403(7) Uani 1 1 d . .
H50 H 0.588004 0.439269 0.535693 0.048 Uiso 1 1 calc R U
C51 C 0.4408(3) 0.40043(13) 0.53274(11) 0.0390(7) Uani 1 1 d . .
H51 H 0.452622 0.358085 0.534577 0.047 Uiso 1 1 calc R U
C52 C 0.3436(2) 0.42950(13) 0.52907(11) 0.0341(7) Uani 1 1 d . .
H52 H 0.278467 0.409886 0.527990 0.041 Uiso 1 1 calc R U
C53 C 0.3598(2) 0.49125(13) 0.52732(11) 0.0325(6) Uani 1 1 d . .
H53 H 0.307666 0.521378 0.525258 0.039 Uiso 1 1 calc R U
C54 C 0.4657(2) 0.50161(13) 0.52912(11) 0.0366(7) Uani 1 1 d . .
H54 H 0.498508 0.540005 0.527850 0.044 Uiso 1 1 calc R U

loop_
_atom_site_aniso_label
_atom_site_aniso_U_11
_atom_site_aniso_U_22
_atom_site_aniso_U_33
_atom_site_aniso_U_23
_atom_site_aniso_U_13
_atom_site_aniso_U_12
Ti1 0.0154(2) 0.0223(2) 0.0361(2) 0.0038(2) -0.0009(2) -0.00055(18)
Ti2 0.0223(2) 0.0247(2) 0.0201(2) 0.00041(18) 0.00207(18) 0.00471(19)
P1 0.0246(4) 0.0311(4) 0.0236(3) -0.0013(3) -0.0054(3) 0.0045(3)
P2 0.0240(3) 0.0226(3) 0.0276(3) 0.0000(3) 0.0036(3) 0.0043(3)
P3 0.0174(3) 0.0227(3) 0.0273(3) -0.0009(3) 0.0004(3) -0.0004(2)
P4 0.0407(4) 0.0239(4) 0.0303(3) -0.0006(3) -0.0009(3) -0.0045(3)
N1 0.0223(10) 0.0241(10) 0.0220(9) 0.0033(9) -0.0015(9) 0.0012(8)
N2 0.0252(12) 0.0244(12) 0.0300(11) -0.0052(9) -0.0005(9) -0.0005(9)
N3 0.0181(10) 0.0276(11) 0.0293(10) 0.0030(9) 0.0004(9) 0.0002(9)
N4 0.0195(10) 0.0263(11) 0.0248(10) 0.0006(9) 0.0017(8) 0.0003(9)
C1 0.0287(15) 0.0357(15) 0.0233(12) 0.0036(11) 0.0014(11) -0.0027(12)
C2 0.0290(14) 0.0308(14) 0.0209(12) 0.0032(11) -0.0014(11) -0.0032(12)
C3 0.0497(18) 0.0299(15) 0.0298(13) 0.0062(12) -0.0005(13) -0.0120(14)
C4 0.0515(18) 0.0243(14) 0.0275(13) -0.0019(11) -0.0012(12) -0.0028(13)
C5 0.0281(13) 0.0273(13) 0.0218(11) -0.0002(10) -0.0041(11) 0.0009(11)
C6 0.0287(15) 0.0253(13) 0.0245(12) 0.0023(10) -0.0002(11) 0.0059(11)
C7 0.0339(16) 0.0436(17) 0.0326(14) -0.0012(13) -0.0109(12) 0.0136(13)
C8 0.0415(19) 0.070(2) 0.0446(17) -0.0081(16) -0.0224(15) 0.0210(17)
C9 0.060(2) 0.051(2) 0.0406(17) 0.0132(15) -0.0054(15) 0.0195(17)
C10 0.0389(18) 0.0461(18) 0.0377(15) -0.0003(13) -0.0087(13) 0.0152(14)
C11 0.0328(16) 0.0433(17) 0.0254(13) -0.0074(12) -0.0050(11) 0.0074(13)
C12 0.0452(19) 0.0519(19) 0.0343(15) -0.0119(14) -0.0086(13) 0.0199(16)
C13 0.050(2) 0.0472(18) 0.0404(16) -0.0155(14) -0.0078(15) 0.0047(15)
C14 0.052(2) 0.063(2) 0.0262(14) -0.0065(14) -0.0021(14) 0.0074(17)
C15 0.0426(17) 0.0356(16) 0.0303(13) 0.0090(12) 0.0133(13) 0.0060(13)
C16 0.0391(18) 0.054(2) 0.0418(16) 0.0078(15) 0.0219(14) 0.0092(15)
C17 0.064(2) 0.0480(19) 0.0331(15) 0.0026(14) 0.0163(15) 0.0076(17)
C18 0.059(2) 0.0412(19) 0.0459(18) 0.0150(14) 0.0100(16) 0.0056(16)
C19 0.0310(15) 0.0272(14) 0.0349(14) -0.0038(11) -0.0053(12) 0.0044(12)
C20 0.0412(17) 0.0329(15) 0.0406(15) -0.0070(13) -0.0045(14) -0.0018(13)
C21 0.0438(17) 0.0395(17) 0.0389(15) -0.0022(14) -0.0108(14) 0.0096(14)
C22 0.0228(14) 0.0370(16) 0.0401(15) -0.0053(13) -0.0032(12) 0.0017(12)
C23 0.0219(15) 0.0489(19) 0.0468(17) 0.0032(14) -0.0056(13) -0.0115(13)
C24 0.0181(13) 0.0352(16) 0.0575(18) -0.0037(14) 0.0035(12) -0.0033(12)
C25 0.0264(15) 0.0396(17) 0.0440(15) 0.0007(13) 0.0042(12) -0.0142(13)
C26 0.0283(15) 0.0259(15) 0.0601(19) 0.0048(13) 0.0032(13) -0.0083(12)
C27 0.0338(16) 0.0340(16) 0.0502(17) -0.0094(14) 0.0031(14) -0.0124(14)
C28 0.0251(14) 0.0365(15) 0.0256(12) -0.0040(11) 0.0040(11) -0.0034(12)
C29 0.0255(14) 0.0350(15) 0.0328(13) -0.0095(12) 0.0037(11) -0.0045(12)
C30 0.0408(18) 0.0493(19) 0.0435(15) -0.0208(15) 0.0121(14) -0.0072(15)
C31 0.050(2) 0.0322(17) 0.059(2) -0.0247(15) 0.0067(16) -0.0040(15)
C32 0.0322(16) 0.0294(15) 0.0473(16) -0.0100(13) -0.0039(13) -0.0036(12)
C33 0.0413(17) 0.0233(14) 0.0436(16) -0.0027(12) -0.0051(14) -0.0047(12)
C34 0.0230(13) 0.0224(13) 0.0387(14) 0.0000(12) -0.0001(11) -0.0038(10)
C35 0.0294(16) 0.0250(15) 0.073(2) 0.0059(15) -0.0005(15) 0.0008(12)
C36 0.055(2) 0.0302(15) 0.0521(18) -0.0081(14) 0.0006(15) -0.0129(15)
C37 0.0327(16) 0.0364(17) 0.0516(17) 0.0026(14) 0.0063(14) -0.0047(14)
C38 0.0198(13) 0.0303(14) 0.0522(17) 0.0040(13) -0.0012(12) 0.0042(11)
C39 0.0306(17) 0.0454(18) 0.064(2) 0.0095(15) -0.0187(15) -0.0026(14)
C40 0.0268(16) 0.0456(19) 0.074(2) 0.0035(16) 0.0127(15) 0.0116(14)
C41 0.0284(15) 0.0341(15) 0.0603(19) 0.0068(14) -0.0052(14) 0.0100(12)
C42 0.0353(17) 0.0375(16) 0.0361(14) -0.0009(12) -0.0050(12) -0.0062(13)
C43 0.0439(18) 0.0439(18) 0.0311(14) 0.0033(12) -0.0094(13) -0.0091(14)
C44 0.0411(19) 0.047(2) 0.0585(19) 0.0012(16) -0.0103(15) -0.0082(15)
C45 0.0448(19) 0.0467(19) 0.0457(17) -0.0105(15) -0.0066(15) -0.0131(15)
C46 0.054(2) 0.0344(16) 0.0414(16) 0.0020(13) 0.0073(15) -0.0117(15)
C47 0.094(3) 0.0388(18) 0.0397(16) 0.0107(14) 0.0013(18) -0.0242(19)
C48 0.067(3) 0.063(2) 0.059(2) 0.0020(18) 0.0285(19) -0.014(2)
C49 0.067(2) 0.0448(19) 0.059(2) 0.0081(17) -0.0018(18) -0.0231(17)
C50 0.0343(16) 0.062(2) 0.0244(13) -0.0068(14) -0.0059(12) 0.0068(16)
C51 0.061(2) 0.0327(15) 0.0232(12) 0.0009(12) -0.0052(14) 0.0100(16)
C52 0.0400(17) 0.0422(16) 0.0202(12) -0.0029(12) 0.0047(12) -0.0096(13)
C53 0.0378(16) 0.0378(16) 0.0220(12) -0.0021(12) 0.0096(11) 0.0063(13)
C54 0.0469(18) 0.0347(16) 0.0282(13) -0.0082(12) 0.0051(13) -0.0117(14)

loop_
_atom_type_symbol
_atom_type_description
_atom_type_scat_dispersion_real
_atom_type_scat_dispersion_imag
_atom_type_scat_source
C C 0.0033 0.0016
;
International Tables for Crystallography
(Vol. C, Tables 4.2.6.8 and 6.1.1.4)
;
H H 0.0000 0.0000
;
International Tables for Crystallography
(Vol. C, Table 6.1.1.4)
;
N N 0.0061 0.0033
;
International Tables for Crystallography
(Vol. C, Tables 4.2.6.8 and 6.1.1.4)
;
P P 0.1023 0.0942
;
International Tables for Crystallography
(Vol. C, Tables 4.2.6.8 and 6.1.1.4)
;
Ti Ti 0.2776 0.4457
;
International Tables for Crystallography
(Vol. C, Tables 4.2.6.8 and 6.1.1.4)
;

loop_
_geom_angle_atom_site_label_1
_geom_angle_atom_site_label_2
_geom_angle_atom_site_label_3
_geom_angle
N3 Ti1 N1 108.88(9)
N3 Ti1 C24 139.03(10)
N1 Ti1 C24 109.68(9)
N3 Ti1 C23 128.06(10)
N1 Ti1 C23 118.38(10)
C24 Ti1 C23 34.23(10)
N3 Ti1 C25 106.97(10)
N1 Ti1 C25 130.23(9)
C24 Ti1 C25 34.19(10)
C23 Ti1 C25 56.34(10)
N3 Ti1 C27 94.24(10)
N1 Ti1 C27 149.14(9)
C24 Ti1 C27 56.82(10)
C23 Ti1 C27 34.05(10)
C25 Ti1 C27 56.18(10)
N3 Ti1 C26 83.16(10)
N1 Ti1 C26 163.76(9)
C24 Ti1 C26 56.46(10)
C23 Ti1 C26 56.17(10)
C25 Ti1 C26 33.55(10)
C27 Ti1 C26 33.77(10)
N3 Ti1 P1 94.27(7)
N1 Ti1 P1 71.43(5)
C24 Ti1 P1 110.65(7)
C23 Ti1 P1 81.95(7)
C25 Ti1 P1 138.00(7)
C27 Ti1 P1 87.13(7)
C26 Ti1 P1 119.65(8)
N4 Ti2 N2 109.14(9)
N4 Ti2 C52 104.63(10)
N2 Ti2 C52 129.59(9)
N4 Ti2 C51 137.77(10)
N2 Ti2 C51 109.03(9)
C52 Ti2 C51 34.53(10)
N4 Ti2 C53 82.67(9)
N2 Ti2 C53 163.19(9)
C52 Ti2 C53 33.64(9)
C51 Ti2 C53 56.48(10)
N4 Ti2 C54 96.50(10)
N2 Ti2 C54 148.56(10)
C52 Ti2 C54 55.97(10)
C51 Ti2 C54 56.10(10)
C53 Ti2 C54 33.66(9)
N4 Ti2 C50 130.20(10)
N2 Ti2 C50 117.87(9)
C52 Ti2 C50 56.15(10)
C51 Ti2 C50 33.50(10)
C53 Ti2 C50 55.97(10)
C54 Ti2 C50 33.72(10)
N4 Ti2 P3 93.57(7)
N2 Ti2 P3 72.69(6)
C52 Ti2 P3 140.93(7)
C51 Ti2 P3 114.52(8)
C53 Ti2 P3 119.60(7)
C54 Ti2 P3 88.24(7)
C50 Ti2 P3 85.66(8)
C1 P1 C11 104.14(12)
C1 P1 C7 103.03(13)
C11 P1 C7 109.95(12)
C1 P1 Ti1 91.65(8)
C11 P1 Ti1 123.12(9)
C7 P1 Ti1 119.08(9)
C6 P2 C19 103.73(12)
C6 P2 C15 100.97(12)
C19 P2 C15 109.39(13)
C28 P3 C34 104.36(12)
C28 P3 C38 103.31(13)
C34 P3 C38 109.82(12)
C28 P3 Ti2 91.47(9)
C34 P3 Ti2 123.04(8)
C38 P3 Ti2 119.13(9)
C33 P4 C42 103.13(13)
C33 P4 C46 102.20(14)
C42 P4 C46 108.82(14)
C2 N1 C5 105.6(2)
C2 N1 Ti1 124.31(16)
C5 N1 Ti1 130.06(16)
C29 N2 C32 105.6(2)
C29 N2 Ti2 123.12(17)
C32 N2 Ti2 131.19(18)
N4 N3 Ti1 158.91(18)
N3 N4 Ti2 159.63(18)
C2 C1 P1 104.72(18)
C2 C1 H1A 110.8
P1 C1 H1A 110.8
C2 C1 H1B 110.8
P1 C1 H1B 110.8
H1A C1 H1B 108.9
C3 C2 N1 110.8(2)
C3 C2 C1 130.3(2)
N1 C2 C1 118.6(2)
C2 C3 C4 106.4(2)
C2 C3 H3 126.8
C4 C3 H3 126.8
C5 C4 C3 107.0(2)
C5 C4 H4 126.5
C3 C4 H4 126.5
C4 C5 N1 110.3(2)
C4 C5 C6 130.1(2)
N1 C5 C6 119.5(2)
C5 C6 P2 109.18(17)
C5 C6 H6A 109.8
P2 C6 H6A 109.8
C5 C6 H6B 109.8
P2 C6 H6B 109.8
H6A C6 H6B 108.3
C8 C7 C9 109.6(2)
C8 C7 C10 107.4(2)
C9 C7 C10 107.1(2)
C8 C7 P1 110.4(2)
C9 C7 P1 112.9(2)
C10 C7 P1 109.23(18)
C7 C8 H8A 109.5
C7 C8 H8B 109.5
H8A C8 H8B 109.5
C7 C8 H8C 109.5
H8A C8 H8C 109.5
H8B C8 H8C 109.5
C7 C9 H9A 109.5
C7 C9 H9B 109.5
H9A C9 H9B 109.5
C7 C9 H9C 109.5
H9A C9 H9C 109.5
H9B C9 H9C 109.5
C7 C10 H10A 109.5
C7 C10 H10B 109.5
H10A C10 H10B 109.5
C7 C10 H10C 109.5
H10A C10 H10C 109.5
H10B C10 H10C 109.5
C14 C11 C12 108.3(2)
C14 C11 C13 109.9(2)
C12 C11 C13 107.8(2)
C14 C11 P1 113.4(2)
C12 C11 P1 106.04(18)
C13 C11 P1 111.1(2)
C11 C12 H12A 109.5
C11 C12 H12B 109.5
H12A C12 H12B 109.5
C11 C12 H12C 109.5
H12A C12 H12C 109.5
H12B C12 H12C 109.5
C11 C13 H13A 109.5
C11 C13 H13B 109.5
H13A C13 H13B 109.5
C11 C13 H13C 109.5
H13A C13 H13C 109.5
H13B C13 H13C 109.5
C11 C14 H14A 109.5
C11 C14 H14B 109.5
H14A C14 H14B 109.5
C11 C14 H14C 109.5
H14A C14 H14C 109.5
H14B C14 H14C 109.5
C16 C15 C17 107.2(2)
C16 C15 C18 108.0(3)
C17 C15 C18 108.7(2)
C16 C15 P2 108.84(18)
C17 C15 P2 114.3(2)
C18 C15 P2 109.50(19)
C15 C16 H16A 109.5
C15 C16 H16B 109.5
H16A C16 H16B 109.5
C15 C16 H16C 109.5
H16A C16 H16C 109.5
H16B C16 H16C 109.5
C15 C17 H17A 109.5
C15 C17 H17B 109.5
H17A C17 H17B 109.5
C15 C17 H17C 109.5
H17A C17 H17C 109.5
H17B C17 H17C 109.5
C15 C18 H18A 109.5
C15 C18 H18B 109.5
H18A C18 H18B 109.5
C15 C18 H18C 109.5
H18A C18 H18C 109.5
H18B C18 H18C 109.5
C21 C19 C20 108.8(2)
C21 C19 C22 107.6(2)
C20 C19 C22 107.3(2)
C21 C19 P2 111.41(19)
C20 C19 P2 114.83(19)
C22 C19 P2 106.50(17)
C19 C20 H20A 109.5
C19 C20 H20B 109.5
H20A C20 H20B 109.5
C19 C20 H20C 109.5
H20A C20 H20C 109.5
H20B C20 H20C 109.5
C19 C21 H21A 109.5
C19 C21 H21B 109.5
H21A C21 H21B 109.5
C19 C21 H21C 109.5
H21A C21 H21C 109.5
H21B C21 H21C 109.5
C19 C22 H22A 109.5
C19 C22 H22B 109.5
H22A C22 H22B 109.5
C19 C22 H22C 109.5
H22A C22 H22C 109.5
H22B C22 H22C 109.5
C27 C23 C24 108.4(3)
C27 C23 Ti1 73.23(16)
C24 C23 Ti1 72.88(16)
C27 C23 H23 125.8
C24 C23 H23 125.8
Ti1 C23 H23 119.9
C25 C24 C23 106.8(3)
C25 C24 Ti1 72.95(15)
C23 C24 Ti1 72.89(16)
C25 C24 H24 126.6
C23 C24 H24 126.6
Ti1 C24 H24 119.5
C26 C25 C24 108.8(3)
C26 C25 Ti1 73.86(16)
C24 C25 Ti1 72.87(15)
C26 C25 H25 125.6
C24 C25 H25 125.6
Ti1 C25 H25 119.5
C25 C26 C27 108.3(3)
C25 C26 Ti1 72.58(16)
C27 C26 Ti1 72.70(16)
C25 C26 H26 125.8
C27 C26 H26 125.8
Ti1 C26 H26 120.6
C26 C27 C23 107.7(3)
C26 C27 Ti1 73.53(16)
C23 C27 Ti1 72.72(16)
C26 C27 H27 126.2
C23 C27 H27 126.2
Ti1 C27 H27 119.5
C29 C28 P3 105.80(17)
C29 C28 H28A 110.6
P3 C28 H28A 110.6
C29 C28 H28B 110.6
P3 C28 H28B 110.6
H28A C28 H28B 108.7
C30 C29 N2 110.6(2)
C30 C29 C28 130.8(2)
N2 C29 C28 118.5(2)
C29 C30 C31 106.4(3)
C29 C30 H30 126.8
C31 C30 H30 126.8
C32 C31 C30 107.3(3)
C32 C31 H31 126.4
C30 C31 H31 126.4
C31 C32 N2 110.1(3)
C31 C32 C33 130.2(3)
N2 C32 C33 119.4(2)
C32 C33 P4 108.66(19)
C32 C33 H33A 110.0
P4 C33 H33A 110.0
C32 C33 H33B 110.0
P4 C33 H33B 110.0
H33A C33 H33B 108.3
C37 C34 C35 107.7(2)
C37 C34 C36 109.4(2)
C35 C34 C36 107.2(2)
C37 C34 P3 114.51(19)
C35 C34 P3 106.76(18)
C36 C34 P3 110.92(18)
C34 C35 H35A 109.5
C34 C35 H35B 109.5
H35A C35 H35B 109.5
C34 C35 H35C 109.5
H35A C35 H35C 109.5
H35B C35 H35C 109.5
C34 C36 H36A 109.5
C34 C36 H36B 109.5
H36A C36 H36B 109.5
C34 C36 H36C 109.5
H36A C36 H36C 109.5
H36B C36 H36C 109.5
C34 C37 H37A 109.5
C34 C37 H37B 109.5
H37A C37 H37B 109.5
C34 C37 H37C 109.5
H37A C37 H37C 109.5
H37B C37 H37C 109.5
C40 C38 C39 109.5(2)
C40 C38 C41 106.8(2)
C39 C38 C41 107.8(2)
C40 C38 P3 113.4(2)
C39 C38 P3 110.3(2)
C41 C38 P3 108.91(18)
C38 C39 H39A 109.5
C38 C39 H39B 109.5
H39A C39 H39B 109.5
C38 C39 H39C 109.5
H39A C39 H39C 109.5
H39B C39 H39C 109.5
C38 C40 H40A 109.5
C38 C40 H40B 109.5
H40A C40 H40B 109.5
C38 C40 H40C 109.5
H40A C40 H40C 109.5
H40B C40 H40C 109.5
C38 C41 H41A 109.5
C38 C41 H41B 109.5
H41A C41 H41B 109.5
C38 C41 H41C 109.5
H41A C41 H41C 109.5
H41B C41 H41C 109.5
C44 C42 C45 109.4(2)
C44 C42 C43 106.5(2)
C45 C42 C43 108.7(2)
C44 C42 P4 110.1(2)
C45 C42 P4 115.1(2)
C43 C42 P4 106.66(18)
C42 C43 H43A 109.5
C42 C43 H43B 109.5
H43A C43 H43B 109.5
C42 C43 H43C 109.5
H43A C43 H43C 109.5
H43B C43 H43C 109.5
C42 C44 H44A 109.5
C42 C44 H44B 109.5
H44A C44 H44B 109.5
C42 C44 H44C 109.5
H44A C44 H44C 109.5
H44B C44 H44C 109.5
C42 C45 H45A 109.5
C42 C45 H45B 109.5
H45A C45 H45B 109.5
C42 C45 H45C 109.5
H45A C45 H45C 109.5
H45B C45 H45C 109.5
C47 C46 C49 107.1(3)
C47 C46 C48 107.7(3)
C49 C46 C48 108.8(3)
C47 C46 P4 108.2(2)
C49 C46 P4 115.5(2)
C48 C46 P4 109.2(2)
C46 C47 H47A 109.5
C46 C47 H47B 109.5
H47A C47 H47B 109.5
C46 C47 H47C 109.5
H47A C47 H47C 109.5
H47B C47 H47C 109.5
C46 C48 H48A 109.5
C46 C48 H48B 109.5
H48A C48 H48B 109.5
C46 C48 H48C 109.5
H48A C48 H48C 109.5
H48B C48 H48C 109.5
C46 C49 H49A 109.5
C46 C49 H49B 109.5
H49A C49 H49B 109.5
C46 C49 H49C 109.5
H49A C49 H49C 109.5
H49B C49 H49C 109.5
C51 C50 C54 108.2(3)
C51 C50 Ti2 72.17(15)
C54 C50 Ti2 72.68(15)
C51 C50 H50 125.9
C54 C50 H50 125.9
Ti2 C50 H50 121.0
C50 C51 C52 107.2(3)
C50 C51 Ti2 74.32(16)
C52 C51 Ti2 71.89(15)
C50 C51 H51 126.4
C52 C51 H51 126.4
Ti2 C51 H51 119.3
C53 C52 C51 108.4(3)
C53 C52 Ti2 74.13(15)
C51 C52 Ti2 73.59(15)
C53 C52 H52 125.8
C51 C52 H52 125.8
Ti2 C52 H52 118.4
C52 C53 C54 108.1(3)
C52 C53 Ti2 72.23(15)
C54 C53 Ti2 73.70(15)
C52 C53 H53 125.9
C54 C53 H53 125.9
Ti2 C53 H53 119.9
C53 C54 C50 108.1(3)
C53 C54 Ti2 72.64(15)
C50 C54 Ti2 73.60(15)
C53 C54 H54 125.9
C50 C54 H54 125.9
Ti2 C54 H54 119.6

loop_
_geom_bond_atom_site_label_1
_geom_bond_atom_site_label_2
_geom_bond_distance
Ti1 N3 1.816(2)
Ti1 N1 2.138(2)
Ti1 C24 2.398(3)
Ti1 C23 2.398(3)
Ti1 C25 2.399(3)
Ti1 C27 2.404(3)
Ti1 C26 2.415(3)
Ti1 P1 2.7234(8)
Ti2 N4 1.808(2)
Ti2 N2 2.140(2)
Ti2 C52 2.376(3)
Ti2 C51 2.398(3)
Ti2 C53 2.400(2)
Ti2 C54 2.413(3)
Ti2 C50 2.425(3)
Ti2 P3 2.6928(8)
P1 C1 1.836(3)
P1 C11 1.894(3)
P1 C7 1.913(3)
P2 C6 1.838(2)
P2 C19 1.905(3)
P2 C15 1.907(3)
P3 C28 1.838(2)
P3 C34 1.889(3)
P3 C38 1.907(3)
P4 C33 1.839(3)
P4 C42 1.902(3)
P4 C46 1.907(3)
N1 C2 1.373(3)
N1 C5 1.388(3)
N2 C29 1.382(3)
N2 C32 1.392(3)
N3 N4 1.247(3)
C1 C2 1.499(3)
C1 H1A 0.9900
C1 H1B 0.9900
C2 C3 1.371(4)
C3 C4 1.415(4)
C3 H3 0.9500
C4 C5 1.364(4)
C4 H4 0.9500
C5 C6 1.490(3)
C6 H6A 0.9900
C6 H6B 0.9900
C7 C8 1.537(4)
C7 C9 1.539(4)
C7 C10 1.540(4)
C8 H8A 0.9800
C8 H8B 0.9800
C8 H8C 0.9800
C9 H9A 0.9800
C9 H9B 0.9800
C9 H9C 0.9800
C10 H10A 0.9800
C10 H10B 0.9800
C10 H10C 0.9800
C11 C14 1.524(4)
C11 C12 1.534(4)
C11 C13 1.536(4)
C12 H12A 0.9800
C12 H12B 0.9800
C12 H12C 0.9800
C13 H13A 0.9800
C13 H13B 0.9800
C13 H13C 0.9800
C14 H14A 0.9800
C14 H14B 0.9800
C14 H14C 0.9800
C15 C16 1.530(4)
C15 C17 1.535(4)
C15 C18 1.543(4)
C16 H16A 0.9800
C16 H16B 0.9800
C16 H16C 0.9800
C17 H17A 0.9800
C17 H17B 0.9800
C17 H17C 0.9800
C18 H18A 0.9800
C18 H18B 0.9800
C18 H18C 0.9800
C19 C21 1.527(4)
C19 C20 1.540(4)
C19 C22 1.543(4)
C20 H20A 0.9800
C20 H20B 0.9800
C20 H20C 0.9800
C21 H21A 0.9800
C21 H21B 0.9800
C21 H21C 0.9800
C22 H22A 0.9800
C22 H22B 0.9800
C22 H22C 0.9800
C23 C27 1.406(4)
C23 C24 1.411(4)
C23 H23 0.9500
C24 C25 1.410(4)
C24 H24 0.9500
C25 C26 1.389(4)
C25 H25 0.9500
C26 C27 1.400(4)
C26 H26 0.9500
C27 H27 0.9500
C28 C29 1.492(4)
C28 H28A 0.9900
C28 H28B 0.9900
C29 C30 1.372(4)
C30 C31 1.417(4)
C30 H30 0.9500
C31 C32 1.365(4)
C31 H31 0.9500
C32 C33 1.496(4)
C33 H33A 0.9900
C33 H33B 0.9900
C34 C37 1.520(4)
C34 C35 1.539(4)
C34 C36 1.539(4)
C35 H35A 0.9800
C35 H35B 0.9800
C35 H35C 0.9800
C36 H36A 0.9800
C36 H36B 0.9800
C36 H36C 0.9800
C37 H37A 0.9800
C37 H37B 0.9800
C37 H37C 0.9800
C38 C40 1.532(4)
C38 C39 1.535(4)
C38 C41 1.541(4)
C39 H39A 0.9800
C39 H39B 0.9800
C39 H39C 0.9800
C40 H40A 0.9800
C40 H40B 0.9800
C40 H40C 0.9800
C41 H41A 0.9800
C41 H41B 0.9800
C41 H41C 0.9800
C42 C44 1.530(4)
C42 C45 1.532(4)
C42 C43 1.542(4)
C43 H43A 0.9800
C43 H43B 0.9800
C43 H43C 0.9800
C44 H44A 0.9800
C44 H44B 0.9800
C44 H44C 0.9800
C45 H45A 0.9800
C45 H45B 0.9800
C45 H45C 0.9800
C46 C47 1.526(5)
C46 C49 1.537(4)
C46 C48 1.554(5)
C47 H47A 0.9800
C47 H47B 0.9800
C47 H47C 0.9800
C48 H48A 0.9800
C48 H48B 0.9800
C48 H48C 0.9800
C49 H49A 0.9800
C49 H49B 0.9800
C49 H49C 0.9800
C50 C51 1.390(4)
C50 C54 1.403(4)
C50 H50 0.9500
C51 C52 1.417(4)
C51 H51 0.9500
C52 C53 1.382(4)
C52 H52 0.9500
C53 C54 1.394(4)
C53 H53 0.9500
C54 H54 0.9500

loop_
_geom_torsion_atom_site_label_1
_geom_torsion_atom_site_label_2
_geom_torsion_atom_site_label_3
_geom_torsion_atom_site_label_4
_geom_torsion
N1 Ti1 N3 N4 167.2(5)
C24 Ti1 N3 N4 7.7(6)
C23 Ti1 N3 N4 -37.9(5)
C25 Ti1 N3 N4 22.3(5)
C27 Ti1 N3 N4 -33.6(5)
C26 Ti1 N3 N4 -1.6(5)
P1 Ti1 N3 N4 -121.0(5)
Ti1 N3 N4 Ti2 -73.6(8)
N2 Ti2 N4 N3 167.6(5)
C52 Ti2 N4 N3 25.6(5)
C51 Ti2 N4 N3 13.9(6)
C53 Ti2 N4 N3 -0.1(5)
C54 Ti2 N4 N3 -30.9(5)
C50 Ti2 N4 N3 -32.2(6)
P3 Ti2 N4 N3 -119.5(5)
C11 P1 C1 C2 -175.38(17)
C7 P1 C1 C2 69.82(19)
Ti1 P1 C1 C2 -50.57(16)
C5 N1 C2 C3 -1.0(3)
Ti1 N1 C2 C3 176.60(18)
C5 N1 C2 C1 -175.6(2)
Ti1 N1 C2 C1 2.1(3)
P1 C1 C2 C3 -131.9(3)
P1 C1 C2 N1 41.4(3)
N1 C2 C3 C4 1.1(3)
C1 C2 C3 C4 174.8(3)
C2 C3 C4 C5 -0.7(3)
C3 C4 C5 N1 0.1(3)
C3 C4 C5 C6 175.3(3)
C2 N1 C5 C4 0.6(3)
Ti1 N1 C5 C4 -176.88(18)
C2 N1 C5 C6 -175.2(2)
Ti1 N1 C5 C6 7.4(3)
C4 C5 C6 P2 -131.3(3)
N1 C5 C6 P2 43.5(3)
C19 P2 C6 C5 66.6(2)
C15 P2 C6 C5 179.87(19)
C1 P1 C11 C14 -60.4(2)
C7 P1 C11 C14 49.4(2)
Ti1 P1 C11 C14 -161.96(17)
C1 P1 C11 C12 58.3(2)
C7 P1 C11 C12 168.1(2)
Ti1 P1 C11 C12 -43.2(2)
C1 P1 C11 C13 175.17(19)
C7 P1 C11 C13 -75.0(2)
Ti1 P1 C11 C13 73.7(2)
C27 C23 C24 C25 -0.4(3)
Ti1 C23 C24 C25 -65.58(19)
C27 C23 C24 Ti1 65.1(2)
C23 C24 C25 C26 -0.1(3)
Ti1 C24 C25 C26 -65.65(19)
C23 C24 C25 Ti1 65.54(19)
C24 C25 C26 C27 0.6(3)
Ti1 C25 C26 C27 -64.4(2)
C24 C25 C26 Ti1 65.00(19)
C25 C26 C27 C23 -0.9(3)
Ti1 C26 C27 C23 -65.2(2)
C25 C26 C27 Ti1 64.31(19)
C24 C23 C27 C26 0.8(3)
Ti1 C23 C27 C26 65.7(2)
C24 C23 C27 Ti1 -64.9(2)
C34 P3 C28 C29 -175.04(18)
C38 P3 C28 C29 70.1(2)
Ti2 P3 C28 C29 -50.32(17)
C32 N2 C29 C30 -0.3(3)
Ti2 N2 C29 C30 177.3(2)
C32 N2 C29 C28 -176.3(2)
Ti2 N2 C29 C28 1.4(3)
P3 C28 C29 C30 -133.8(3)
P3 C28 C29 N2 41.2(3)
N2 C29 C30 C31 0.1(3)
C28 C29 C30 C31 175.4(3)
C29 C30 C31 C32 0.2(4)
C30 C31 C32 N2 -0.4(4)
C30 C31 C32 C33 172.9(3)
C29 N2 C32 C31 0.4(3)
Ti2 N2 C32 C31 -177.0(2)
C29 N2 C32 C33 -173.6(2)
Ti2 N2 C32 C33 9.0(4)
C31 C32 C33 P4 -128.4(3)
N2 C32 C33 P4 44.3(3)
C42 P4 C33 C32 66.4(2)
C46 P4 C33 C32 179.32(19)
C28 P3 C34 C37 -62.6(2)
C38 P3 C34 C37 47.6(2)
Ti2 P3 C34 C37 -164.00(16)
C28 P3 C34 C35 56.5(2)
C38 P3 C34 C35 166.68(19)
Ti2 P3 C34 C35 -44.9(2)
C28 P3 C34 C36 173.0(2)
C38 P3 C34 C36 -76.9(2)
Ti2 P3 C34 C36 71.5(2)
C54 C50 C51 C52 -0.6(3)
Ti2 C50 C51 C52 -64.85(17)
C54 C50 C51 Ti2 64.23(19)
C50 C51 C52 C53 0.0(3)
Ti2 C51 C52 C53 -66.52(18)
C50 C51 C52 Ti2 66.49(18)
C51 C52 C53 C54 0.7(3)
Ti2 C52 C53 C54 -65.48(19)
C51 C52 C53 Ti2 66.17(18)
C52 C53 C54 C50 -1.1(3)
Ti2 C53 C54 C50 -65.58(19)
C52 C53 C54 Ti2 64.52(18)
C51 C50 C54 C53 1.0(3)
Ti2 C50 C54 C53 64.95(19)
C51 C50 C54 Ti2 -63.90(18)
